data_4126471
loop_
_publ_author_name
'Liniger, Marc'
'Liu, Yiyang'
'Stoltz, Brian M.'

_publ_section_title
;
 Sequential Ruthenium Catalysis for Olefin Isomerization and Oxidation:
 Application to the Synthesis of Unusual Amino Acids.
;
_journal_name_full 'Journal of the American Chemical Society'
_journal_paper_doi 10.1021/jacs.7b08496
_journal_year 2017
_chemical_absolute_configuration ad
_chemical_formula_sum 'C14 H20 N2 O6 S'
_chemical_formula_weight 344.38
_space_group_crystal_system monoclinic
_space_group_IT_number 4
_space_group_name_Hall 'P 2yb'
_space_group_name_H-M_alt 'P 1 21 1'
_symmetry_space_group_name_Hall 'P 2yb'
_symmetry_space_group_name_H-M 'P 1 21 1'
_atom_sites_solution_hydrogens mixed
_atom_sites_solution_primary direct
_atom_sites_solution_secondary difmap
_audit_creation_method SHELXL-2014/7
_cell_angle_alpha 90
_cell_angle_beta 94.415(2)
_cell_angle_gamma 90
_cell_formula_units_Z 4
_cell_length_a 7.2061(3)
_cell_length_b 10.2681(5)
_cell_length_c 22.5477(10)
_cell_measurement_reflns_used 9877
_cell_measurement_temperature 100(2)
_cell_measurement_theta_max 74.43
_cell_measurement_theta_min 3.93
_cell_volume 1663.42(13)
_computing_cell_refinement 'SAINT v8.34A (Bruker-AXS, 2007)'
_computing_data_collection 'APEX2 v2014.7-1 (Bruker-AXS, 2014)'
_computing_data_reduction 'SAINT v8.34A (Bruker-AXS, 2007)'
_computing_molecular_graphics 'Bruker SHELXTL'
_computing_publication_material 'Bruker SHELXTL'
_computing_structure_refinement 'SHELXL-2014/7 (Sheldrick, 2014)'
_computing_structure_solution 'SHELXS-2013/1 (She ldrick, 2013)'
_diffrn_ambient_temperature 100(2)
_diffrn_detector_area_resol_mean 10.24
_diffrn_measured_fraction_theta_full 0.999
_diffrn_measured_fraction_theta_max 0.997
_diffrn_measurement_device_type 'Bruker D8 VENTURE Kappa Duo PHOTON 100 CMOS'
_diffrn_measurement_method '\f and \w scans'
_diffrn_radiation_type CuK\a
_diffrn_radiation_wavelength 1.54178
_diffrn_reflns_av_R_equivalents 0.0469
_diffrn_reflns_av_unetI/netI 0.0409
_diffrn_reflns_Laue_measured_fraction_full 0.999
_diffrn_reflns_Laue_measured_fraction_max 0.997
_diffrn_reflns_limit_h_max 8
_diffrn_reflns_limit_h_min -9
_diffrn_reflns_limit_k_max 12
_diffrn_reflns_limit_k_min -12
_diffrn_reflns_limit_l_max 28
_diffrn_reflns_limit_l_min -28
_diffrn_reflns_number 27070
_diffrn_reflns_point_group_measured_fraction_full 0.995
_diffrn_reflns_point_group_measured_fraction_max 0.989
_diffrn_reflns_theta_full 67.679
_diffrn_reflns_theta_max 74.535
_diffrn_reflns_theta_min 3.933
_diffrn_source 'I\mS HB micro-focus sealed tube'
_exptl_absorpt_coefficient_mu 2.023
_exptl_absorpt_correction_T_max 0.7538
_exptl_absorpt_correction_T_min 0.6512
_exptl_absorpt_correction_type multi-scan
_exptl_absorpt_process_details 'SADABS-2014/4 (Sheldrick, 2014)'
_exptl_crystal_colour colourless
_exptl_crystal_density_diffrn 1.375
_exptl_crystal_density_method 'not measured'
_exptl_crystal_description Plate
_exptl_crystal_F_000 728
_exptl_crystal_size_max 0.250
_exptl_crystal_size_mid 0.150
_exptl_crystal_size_min 0.050
_refine_diff_density_max 0.585
_refine_diff_density_min -0.343
_refine_diff_density_rms 0.046
_refine_ls_abs_structure_details
; 
 Flack x determined using 2844 quotients [(I+)-(I-)]/[(I+)+(I-)] 
 (Parsons, Flack and Wagner, Acta Cryst. B69 (2013) 249-259). 
;
_refine_ls_abs_structure_Flack 0.058(6)
_refine_ls_extinction_method none
_refine_ls_goodness_of_fit_ref 1.020
_refine_ls_hydrogen_treatment mixed
_refine_ls_matrix_type full
_refine_ls_number_parameters 431
_refine_ls_number_reflns 6715
_refine_ls_number_restraints 3
_refine_ls_restrained_S_all 1.020
_refine_ls_R_factor_all 0.0358
_refine_ls_R_factor_gt 0.0338
_refine_ls_shift/su_max 0.001
_refine_ls_shift/su_mean 0.000
_refine_ls_structure_factor_coef Fsqd
_refine_ls_weighting_details 'w=1/[\s^2^(Fo^2^)+(0.0300P)^2^+0.8490P] where P=(Fo^2^+2Fc^2^)/3'
_refine_ls_weighting_scheme calc
_refine_ls_wR_factor_gt 0.0802
_refine_ls_wR_factor_ref 0.0812
_reflns_Friedel_coverage 0.876
_reflns_Friedel_fraction_full 0.991
_reflns_Friedel_fraction_max 0.981
_reflns_number_gt 6449
_reflns_number_total 6715
_reflns_threshold_expression 'I > 2\s(I)'
_cod_data_source_file ja7b08496_si_014.cif
_cod_data_source_block P14222
_cod_database_code 4126471
_shelx_shelxl_version_number 2014/7
_shelx_space_group_comment
; 
The symmetry employed for this shelxl refinement is uniquely defined 
by the following loop, which should always be used as a source of 
symmetry information in preference to the above space-group names. 
They are only intended as comments. 
;
_shelx_estimated_absorpt_t_min 0.632
_shelx_estimated_absorpt_t_max 0.906

loop_
_space_group_symop_operation_xyz
'x, y, z'
'-x, y+1/2, -z'

loop_
_atom_site_label
_atom_site_type_symbol
_atom_site_fract_x
_atom_site_fract_y
_atom_site_fract_z
_atom_site_U_iso_or_equiv
_atom_site_adp_type
_atom_site_occupancy
_atom_site_site_symmetry_order
_atom_site_calc_flag
_atom_site_refinement_flags_posn
_atom_site_refinement_flags_adp
S1 S -0.21692(9) 0.46313(7) 0.21345(3) 0.01826(15) Uani 1 1 d . .
O1 O -0.2807(3) 0.5944(2) 0.20424(9) 0.0220(4) Uani 1 1 d . .
O2 O -0.3361(3) 0.3569(2) 0.19500(10) 0.0251(5) Uani 1 1 d . .
N1 N -0.0220(3) 0.4504(2) 0.18405(10) 0.0196(5) Uani 1 1 d D .
C1 C 0.0669(4) 0.5529(3) 0.15052(12) 0.0185(5) Uani 1 1 d . .
H1 H 0.0093 0.6380 0.1605 0.022 Uiso 1 1 calc R U
C5 C 0.0352(4) 0.5335(3) 0.08214(13) 0.0234(6) Uani 1 1 d . .
C6 C 0.1390(5) 0.4135(3) 0.06165(14) 0.0304(7) Uani 1 1 d . .
H6A H 0.1123 0.4017 0.0187 0.046 Uiso 1 1 calc R U
H6B H 0.0980 0.3363 0.0826 0.046 Uiso 1 1 calc R U
H6C H 0.2732 0.4256 0.0705 0.046 Uiso 1 1 calc R U
C7 C -0.1744(5) 0.5164(4) 0.06515(15) 0.0374(8) Uani 1 1 d . .
H7A H -0.2424 0.5910 0.0797 0.056 Uiso 1 1 calc R U
H7B H -0.2181 0.4362 0.0831 0.056 Uiso 1 1 calc R U
H7C H -0.1962 0.5110 0.0218 0.056 Uiso 1 1 calc R U
C8 C 0.1012(5) 0.6548(3) 0.05087(14) 0.0315(7) Uani 1 1 d . .
H8A H 0.2371 0.6608 0.0567 0.047 Uiso 1 1 calc R U
H8B H 0.0454 0.7323 0.0676 0.047 Uiso 1 1 calc R U
H8C H 0.0636 0.6493 0.0082 0.047 Uiso 1 1 calc R U
C2 C 0.2730(4) 0.5575(3) 0.17366(12) 0.0206(6) Uani 1 1 d . .
H2A H 0.3239 0.4679 0.1757 0.025 Uiso 1 1 calc R U
H2B H 0.3439 0.6080 0.1456 0.025 Uiso 1 1 calc R U
C3 C 0.2972(4) 0.6190(3) 0.23420(13) 0.0207(6) Uani 1 1 d . .
O3 O 0.2550(3) 0.7307(2) 0.24460(10) 0.0266(5) Uani 1 1 d . .
O4 O 0.3715(3) 0.5378(2) 0.27592(9) 0.0234(4) Uani 1 1 d . .
C4 C 0.4201(4) 0.5962(4) 0.33369(13) 0.0282(7) Uani 1 1 d . .
H4A H 0.5166 0.6623 0.3300 0.042 Uiso 1 1 calc R U
H4B H 0.4671 0.5287 0.3617 0.042 Uiso 1 1 calc R U
H4C H 0.3096 0.6369 0.3484 0.042 Uiso 1 1 calc R U
C11 C -0.1561(4) 0.4387(3) 0.29058(12) 0.0194(6) Uani 1 1 d . .
C12 C -0.0785(4) 0.5413(3) 0.32426(13) 0.0223(6) Uani 1 1 d . .
H12 H -0.0629 0.6244 0.3069 0.027 Uiso 1 1 calc R U
C13 C -0.0244(4) 0.5197(3) 0.38364(13) 0.0259(6) Uani 1 1 d . .
H13 H 0.0291 0.5877 0.4079 0.031 Uiso 1 1 calc R U
C14 C -0.0497(5) 0.3967(3) 0.40707(14) 0.0247(6) Uani 1 1 d . .
N2 N 0.0117(5) 0.3743(3) 0.46979(13) 0.0376(7) Uani 1 1 d . .
O5 O 0.1017(6) 0.4599(4) 0.49645(12) 0.0669(10) Uani 1 1 d . .
O6 O -0.0260(5) 0.2704(3) 0.49240(12) 0.0539(8) Uani 1 1 d . .
C15 C -0.1284(5) 0.2952(3) 0.37403(14) 0.0283(7) Uani 1 1 d . .
H15 H -0.1461 0.2125 0.3916 0.034 Uiso 1 1 calc R U
C16 C -0.1808(4) 0.3170(3) 0.31472(14) 0.0238(6) Uani 1 1 d . .
H16 H -0.2335 0.2485 0.2906 0.029 Uiso 1 1 calc R U
S101 S 0.79528(9) 0.60434(7) 0.76119(3) 0.02096(15) Uani 1 1 d . .
O101 O 0.7616(3) 0.7317(2) 0.78406(10) 0.0275(5) Uani 1 1 d . .
O102 O 0.9804(3) 0.5524(3) 0.76578(10) 0.0322(5) Uani 1 1 d . .
N101 N 0.6691(4) 0.5007(2) 0.79223(11) 0.0217(5) Uani 1 1 d D .
C101 C 0.4739(4) 0.5205(3) 0.80821(12) 0.0193(6) Uani 1 1 d . .
H101 H 0.4306 0.6074 0.7927 0.023 Uiso 1 1 calc R U
C105 C 0.4637(4) 0.5206(3) 0.87665(13) 0.0242(6) Uani 1 1 d . .
C106 C 0.5206(6) 0.3888(4) 0.90365(15) 0.0351(8) Uani 1 1 d . .
H10A H 0.6482 0.3685 0.8946 0.053 Uiso 1 1 calc R U
H10B H 0.4361 0.3212 0.8868 0.053 Uiso 1 1 calc R U
H10C H 0.5139 0.3921 0.9469 0.053 Uiso 1 1 calc R U
C107 C 0.5926(5) 0.6268(3) 0.90402(14) 0.0320(7) Uani 1 1 d . .
H10D H 0.5591 0.7108 0.8855 0.048 Uiso 1 1 calc R U
H10E H 0.7218 0.6056 0.8972 0.048 Uiso 1 1 calc R U
H10F H 0.5793 0.6319 0.9469 0.048 Uiso 1 1 calc R U
C108 C 0.2644(5) 0.5549(4) 0.89077(14) 0.0343(8) Uani 1 1 d . .
H10G H 0.2604 0.5668 0.9338 0.052 Uiso 1 1 calc R U
H10H H 0.1801 0.4841 0.8773 0.052 Uiso 1 1 calc R U
H10I H 0.2256 0.6356 0.8702 0.052 Uiso 1 1 calc R U
C102 C 0.3529(4) 0.4164(3) 0.77658(12) 0.0199(6) Uani 1 1 d . .
H10J H 0.4156 0.3310 0.7819 0.024 Uiso 1 1 calc R U
H10K H 0.2330 0.4113 0.7951 0.024 Uiso 1 1 calc R U
C103 C 0.3154(4) 0.4431(3) 0.71135(12) 0.0179(6) Uani 1 1 d . .
O103 O 0.3360(3) 0.5456(2) 0.68719(9) 0.0225(4) Uani 1 1 d . .
O104 O 0.2501(3) 0.3372(2) 0.68159(10) 0.0286(5) Uani 1 1 d . .
C104 C 0.2099(5) 0.3570(3) 0.61863(14) 0.0309(7) Uani 1 1 d . .
H10L H 0.1175 0.4267 0.6121 0.046 Uiso 1 1 calc R U
H10M H 0.1604 0.2763 0.6004 0.046 Uiso 1 1 calc R U
H10N H 0.3243 0.3816 0.6006 0.046 Uiso 1 1 calc R U
C111 C 0.7293(4) 0.6086(3) 0.68380(12) 0.0202(5) Uani 1 1 d . .
C112 C 0.7520(4) 0.4960(3) 0.65041(14) 0.0235(6) Uani 1 1 d . .
H112 H 0.8015 0.4193 0.6691 0.028 Uiso 1 1 calc R U
C113 C 0.7022(4) 0.4969(3) 0.59020(14) 0.0262(7) Uani 1 1 d . .
H113 H 0.7172 0.4213 0.5667 0.031 Uiso 1 1 calc R U
C114 C 0.6294(4) 0.6108(4) 0.56468(13) 0.0253(6) Uani 1 1 d . .
N102 N 0.5736(4) 0.6106(3) 0.50033(12) 0.0312(6) Uani 1 1 d . .
O105 O 0.4944(5) 0.7075(3) 0.47896(12) 0.0483(7) Uani 1 1 d . .
O106 O 0.6090(4) 0.5136(3) 0.47153(11) 0.0453(7) Uani 1 1 d . .
C115 C 0.6063(4) 0.7236(3) 0.59689(14) 0.0266(6) Uani 1 1 d . .
H115 H 0.5566 0.8001 0.5780 0.032 Uiso 1 1 calc R U
C116 C 0.6578(4) 0.7218(3) 0.65758(14) 0.0245(6) Uani 1 1 d . .
H116 H 0.6440 0.7977 0.6809 0.029 Uiso 1 1 calc R U
H01N H 0.707(6) 0.421(3) 0.7882(18) 0.038(11) Uiso 1 1 d D .
H1N H 0.028(7) 0.374(3) 0.190(2) 0.056(14) Uiso 1 1 d D .

loop_
_atom_site_aniso_label
_atom_site_aniso_U_11
_atom_site_aniso_U_22
_atom_site_aniso_U_33
_atom_site_aniso_U_23
_atom_site_aniso_U_13
_atom_site_aniso_U_12
S1 0.0126(3) 0.0181(3) 0.0237(3) -0.0011(3) -0.0013(2) -0.0011(3)
O1 0.0154(9) 0.0213(10) 0.0290(10) 0.0005(9) -0.0003(7) 0.0015(8)
O2 0.0170(10) 0.0217(11) 0.0356(12) -0.0036(9) -0.0038(9) -0.0064(8)
N1 0.0180(11) 0.0167(12) 0.0240(11) 0.0025(10) 0.0021(9) 0.0017(10)
C1 0.0182(13) 0.0153(13) 0.0219(13) 0.0018(10) 0.0000(10) -0.0007(11)
C5 0.0254(15) 0.0236(15) 0.0205(13) 0.0008(12) -0.0028(11) 0.0016(12)
C6 0.0405(19) 0.0265(16) 0.0237(15) -0.0054(13) -0.0011(13) 0.0045(14)
C7 0.0312(17) 0.055(2) 0.0245(15) -0.0005(15) -0.0106(13) 0.0017(16)
C8 0.045(2) 0.0286(17) 0.0211(15) 0.0042(12) 0.0013(14) 0.0016(15)
C2 0.0166(13) 0.0225(14) 0.0226(13) 0.0007(11) 0.0006(10) -0.0017(11)
C3 0.0139(12) 0.0248(16) 0.0232(13) 0.0024(12) 0.0003(10) -0.0053(12)
O3 0.0308(12) 0.0178(11) 0.0306(11) -0.0021(9) -0.0020(9) -0.0029(9)
O4 0.0238(10) 0.0252(11) 0.0206(9) 0.0019(8) -0.0016(8) -0.0046(9)
C4 0.0278(15) 0.0356(18) 0.0203(13) -0.0011(14) -0.0036(11) -0.0080(14)
C11 0.0181(13) 0.0185(15) 0.0221(13) 0.0001(11) 0.0038(10) -0.0013(11)
C12 0.0222(14) 0.0181(14) 0.0264(14) -0.0006(12) 0.0011(11) -0.0007(12)
C13 0.0266(16) 0.0259(16) 0.0248(14) -0.0043(12) 0.0009(12) -0.0035(13)
C14 0.0273(16) 0.0249(16) 0.0225(14) 0.0015(12) 0.0050(12) 0.0030(13)
N2 0.053(2) 0.0358(17) 0.0237(14) 0.0004(12) 0.0002(13) 0.0039(15)
O5 0.113(3) 0.0502(19) 0.0332(14) 0.0065(14) -0.0250(16) -0.020(2)
O6 0.094(2) 0.0381(16) 0.0290(14) 0.0119(11) -0.0010(14) -0.0058(15)
C15 0.0346(18) 0.0225(16) 0.0287(16) 0.0036(12) 0.0077(13) -0.0014(13)
C16 0.0256(16) 0.0177(14) 0.0288(16) -0.0020(12) 0.0057(12) -0.0044(12)
S101 0.0160(3) 0.0218(3) 0.0248(3) -0.0023(3) -0.0002(2) -0.0009(3)
O101 0.0304(12) 0.0211(11) 0.0310(12) -0.0061(9) 0.0021(9) -0.0053(9)
O102 0.0158(10) 0.0410(14) 0.0393(12) -0.0006(11) -0.0004(9) 0.0039(10)
N101 0.0199(12) 0.0183(12) 0.0267(12) -0.0010(9) 0.0013(9) 0.0040(9)
C101 0.0197(14) 0.0185(14) 0.0196(13) -0.0003(11) -0.0002(10) 0.0034(11)
C105 0.0289(16) 0.0252(16) 0.0181(13) 0.0013(12) -0.0003(11) 0.0017(13)
C106 0.048(2) 0.032(2) 0.0250(16) 0.0076(13) -0.0020(15) 0.0025(16)
C107 0.0419(19) 0.0320(18) 0.0208(14) -0.0020(13) -0.0051(13) 0.0003(15)
C108 0.0363(18) 0.044(2) 0.0243(15) -0.0064(14) 0.0088(13) -0.0007(16)
C102 0.0200(14) 0.0181(13) 0.0211(14) 0.0012(11) -0.0005(11) -0.0015(11)
C103 0.0126(12) 0.0171(15) 0.0239(13) -0.0031(11) -0.0002(10) 0.0022(11)
O103 0.0255(11) 0.0189(10) 0.0230(10) 0.0017(8) 0.0014(8) 0.0005(9)
O104 0.0404(13) 0.0215(11) 0.0228(11) -0.0019(8) -0.0057(9) -0.0055(10)
C104 0.0397(19) 0.0304(17) 0.0216(15) -0.0008(13) -0.0042(13) -0.0057(14)
C111 0.0157(12) 0.0206(14) 0.0248(13) 0.0002(13) 0.0051(10) -0.0011(12)
C112 0.0229(14) 0.0193(15) 0.0292(15) -0.0001(11) 0.0072(12) 0.0045(11)
C113 0.0279(15) 0.0236(16) 0.0282(15) -0.0021(12) 0.0082(12) 0.0028(12)
C114 0.0265(15) 0.0281(15) 0.0219(14) 0.0000(13) 0.0056(11) -0.0019(14)
N102 0.0337(14) 0.0333(14) 0.0271(13) 0.0037(12) 0.0045(11) -0.0002(13)
O105 0.069(2) 0.0425(17) 0.0321(13) 0.0075(12) -0.0047(13) 0.0119(15)
O106 0.0594(17) 0.0491(17) 0.0271(12) -0.0069(11) 0.0011(11) 0.0094(14)
C115 0.0278(16) 0.0215(15) 0.0307(16) 0.0050(12) 0.0036(12) -0.0003(13)
C116 0.0247(15) 0.0197(15) 0.0296(16) -0.0005(12) 0.0057(12) -0.0016(12)

loop_
_atom_type_symbol
_atom_type_description
_atom_type_scat_dispersion_real
_atom_type_scat_dispersion_imag
_atom_type_scat_source
C C 0.0181 0.0091 'International Tables Vol C Tables 4.2.6.8 and 6.1.1.4'
H H 0.0000 0.0000 'International Tables Vol C Tables 4.2.6.8 and 6.1.1.4'
N N 0.0311 0.0180 'International Tables Vol C Tables 4.2.6.8 and 6.1.1.4'
O O 0.0492 0.0322 'International Tables Vol C Tables 4.2.6.8 and 6.1.1.4'
S S 0.3331 0.5567 'International Tables Vol C Tables 4.2.6.8 and 6.1.1.4'

loop_
_geom_angle_atom_site_label_1
_geom_angle_atom_site_label_2
_geom_angle_atom_site_label_3
_geom_angle
O2 S1 O1 119.74(13)
O2 S1 N1 110.06(13)
O1 S1 N1 107.33(13)
O2 S1 C11 105.91(14)
O1 S1 C11 109.04(13)
N1 S1 C11 103.60(13)
C1 N1 S1 125.7(2)
C1 N1 H1N 122(3)
S1 N1 H1N 112(3)
N1 C1 C2 107.2(2)
N1 C1 C5 112.4(2)
C2 C1 C5 113.9(2)
N1 C1 H1 107.7
C2 C1 H1 107.7
C5 C1 H1 107.7
C8 C5 C6 109.9(3)
C8 C5 C7 108.2(3)
C6 C5 C7 109.0(3)
C8 C5 C1 109.0(3)
C6 C5 C1 111.4(2)
C7 C5 C1 109.1(2)
C5 C6 H6A 109.5
C5 C6 H6B 109.5
H6A C6 H6B 109.5
C5 C6 H6C 109.5
H6A C6 H6C 109.5
H6B C6 H6C 109.5
C5 C7 H7A 109.5
C5 C7 H7B 109.5
H7A C7 H7B 109.5
C5 C7 H7C 109.5
H7A C7 H7C 109.5
H7B C7 H7C 109.5
C5 C8 H8A 109.5
C5 C8 H8B 109.5
H8A C8 H8B 109.5
C5 C8 H8C 109.5
H8A C8 H8C 109.5
H8B C8 H8C 109.5
C3 C2 C1 111.3(2)
C3 C2 H2A 109.4
C1 C2 H2A 109.4
C3 C2 H2B 109.4
C1 C2 H2B 109.4
H2A C2 H2B 108.0
O3 C3 O4 123.1(3)
O3 C3 C2 124.0(3)
O4 C3 C2 112.9(3)
C3 O4 C4 115.4(3)
O4 C4 H4A 109.5
O4 C4 H4B 109.5
H4A C4 H4B 109.5
O4 C4 H4C 109.5
H4A C4 H4C 109.5
H4B C4 H4C 109.5
C16 C11 C12 121.9(3)
C16 C11 S1 118.9(2)
C12 C11 S1 119.1(2)
C13 C12 C11 118.6(3)
C13 C12 H12 120.7
C11 C12 H12 120.7
C12 C13 C14 118.6(3)
C12 C13 H13 120.7
C14 C13 H13 120.7
C15 C14 C13 122.9(3)
C15 C14 N2 118.9(3)
C13 C14 N2 118.1(3)
O6 N2 O5 123.3(3)
O6 N2 C14 118.6(3)
O5 N2 C14 118.1(3)
C14 C15 C16 118.2(3)
C14 C15 H15 120.9
C16 C15 H15 120.9
C15 C16 C11 119.7(3)
C15 C16 H16 120.2
C11 C16 H16 120.2
O102 S101 O101 119.74(15)
O102 S101 N101 106.17(14)
O101 S101 N101 109.44(14)
O102 S101 C111 104.94(14)
O101 S101 C111 106.95(14)
N101 S101 C111 109.24(14)
C101 N101 S101 126.5(2)
C101 N101 H01N 118(3)
S101 N101 H01N 113(3)
N101 C101 C102 107.9(2)
N101 C101 C105 111.0(2)
C102 C101 C105 113.4(2)
N101 C101 H101 108.1
C102 C101 H101 108.1
C105 C101 H101 108.1
C106 C105 C107 109.5(3)
C106 C105 C108 110.3(3)
C107 C105 C108 107.5(3)
C106 C105 C101 111.4(3)
C107 C105 C101 109.2(2)
C108 C105 C101 108.9(2)
C105 C106 H10A 109.5
C105 C106 H10B 109.5
H10A C106 H10B 109.5
C105 C106 H10C 109.5
H10A C106 H10C 109.5
H10B C106 H10C 109.5
C105 C107 H10D 109.5
C105 C107 H10E 109.5
H10D C107 H10E 109.5
C105 C107 H10F 109.5
H10D C107 H10F 109.5
H10E C107 H10F 109.5
C105 C108 H10G 109.5
C105 C108 H10H 109.5
H10G C108 H10H 109.5
C105 C108 H10I 109.5
H10G C108 H10I 109.5
H10H C108 H10I 109.5
C103 C102 C101 112.6(2)
C103 C102 H10J 109.1
C101 C102 H10J 109.1
C103 C102 H10K 109.1
C101 C102 H10K 109.1
H10J C102 H10K 107.8
O103 C103 O104 122.3(3)
O103 C103 C102 125.9(3)
O104 C103 C102 111.8(2)
C103 O104 C104 114.5(2)
O104 C104 H10L 109.5
O104 C104 H10M 109.5
H10L C104 H10M 109.5
O104 C104 H10N 109.5
H10L C104 H10N 109.5
H10M C104 H10N 109.5
C116 C111 C112 121.3(3)
C116 C111 S101 120.2(2)
C112 C111 S101 118.4(2)
C113 C112 C111 119.6(3)
C113 C112 H112 120.2
C111 C112 H112 120.2
C112 C113 C114 118.4(3)
C112 C113 H113 120.8
C114 C113 H113 120.8
C115 C114 C113 123.0(3)
C115 C114 N102 118.9(3)
C113 C114 N102 118.2(3)
O105 N102 O106 124.1(3)
O105 N102 C114 117.9(3)
O106 N102 C114 118.0(3)
C114 C115 C116 118.2(3)
C114 C115 H115 120.9
C116 C115 H115 120.9
C111 C116 C115 119.5(3)
C111 C116 H116 120.2
C115 C116 H116 120.2

loop_
_geom_bond_atom_site_label_1
_geom_bond_atom_site_label_2
_geom_bond_distance
S1 O2 1.430(2)
S1 O1 1.434(2)
S1 N1 1.604(2)
S1 C11 1.778(3)
N1 C1 1.471(4)
N1 H1N 0.87(3)
C1 C2 1.537(4)
C1 C5 1.554(4)
C1 H1 1.0000
C5 C8 1.526(4)
C5 C6 1.531(4)
C5 C7 1.540(4)
C6 H6A 0.9800
C6 H6B 0.9800
C6 H6C 0.9800
C7 H7A 0.9800
C7 H7B 0.9800
C7 H7C 0.9800
C8 H8A 0.9800
C8 H8B 0.9800
C8 H8C 0.9800
C2 C3 1.502(4)
C2 H2A 0.9900
C2 H2B 0.9900
C3 O3 1.213(4)
C3 O4 1.338(4)
O4 C4 1.452(4)
C4 H4A 0.9800
C4 H4B 0.9800
C4 H4C 0.9800
C11 C16 1.380(4)
C11 C12 1.390(4)
C12 C13 1.383(4)
C12 H12 0.9500
C13 C14 1.386(4)
C13 H13 0.9500
C14 C15 1.377(5)
C14 N2 1.467(4)
N2 O6 1.222(4)
N2 O5 1.222(4)
C15 C16 1.379(5)
C15 H15 0.9500
C16 H16 0.9500
S101 O102 1.433(2)
S101 O101 1.433(2)
S101 N101 1.596(3)
S101 C111 1.773(3)
N101 C101 1.493(4)
N101 H01N 0.87(3)
C101 C102 1.521(4)
C101 C105 1.550(4)
C101 H101 1.0000
C105 C106 1.527(5)
C105 C107 1.531(5)
C105 C108 1.536(5)
C106 H10A 0.9800
C106 H10B 0.9800
C106 H10C 0.9800
C107 H10D 0.9800
C107 H10E 0.9800
C107 H10F 0.9800
C108 H10G 0.9800
C108 H10H 0.9800
C108 H10I 0.9800
C102 C103 1.500(4)
C102 H10J 0.9900
C102 H10K 0.9900
C103 O103 1.199(4)
C103 O104 1.344(4)
O104 C104 1.441(4)
C104 H10L 0.9800
C104 H10M 0.9800
C104 H10N 0.9800
C111 C116 1.385(4)
C111 C112 1.396(4)
C112 C113 1.377(4)
C112 H112 0.9500
C113 C114 1.389(5)
C113 H113 0.9500
C114 C115 1.383(5)
C114 N102 1.476(4)
N102 O105 1.227(4)
N102 O106 1.227(4)
C115 C116 1.390(4)
C115 H115 0.9500
C116 H116 0.9500

loop_
_geom_hbond_atom_site_label_D
_geom_hbond_atom_site_label_H
_geom_hbond_atom_site_label_A
_geom_hbond_distance_DH
_geom_hbond_distance_HA
_geom_hbond_distance_DA
_geom_hbond_angle_DHA
_geom_hbond_site_symmetry_A
C4 H4A O104 0.98 2.49 3.467(4) 177.3 2_656
C4 H4B O106 0.98 2.61 3.403(4) 138.1 .
C12 H12 O104 0.95 2.59 3.280(4) 129.6 2_556
C16 H16 O103 0.95 2.28 3.002(4) 132.3 2_546
C102 H10J O1 0.99 2.64 3.381(4) 131.4 2_546
C102 H10K O102 0.99 2.38 3.019(4) 121.6 1_455
C116 H116 O4 0.95 2.66 3.587(4) 166.9 2_656
N101 H01N O3 0.87(3) 2.11(3) 2.957(3) 163(4) 2_646
N1 H1N O101 0.87(3) 2.15(3) 2.979(3) 158(5) 2_646

loop_
_geom_torsion_atom_site_label_1
_geom_torsion_atom_site_label_2
_geom_torsion_atom_site_label_3
_geom_torsion_atom_site_label_4
_geom_torsion
O2 S1 N1 C1 128.2(2)
O1 S1 N1 C1 -3.7(3)
C11 S1 N1 C1 -118.9(2)
S1 N1 C1 C2 134.0(2)
S1 N1 C1 C5 -100.1(3)
N1 C1 C5 C8 170.1(2)
C2 C1 C5 C8 -67.7(3)
N1 C1 C5 C6 -68.3(3)
C2 C1 C5 C6 53.8(3)
N1 C1 C5 C7 52.1(3)
C2 C1 C5 C7 174.2(3)
N1 C1 C2 C3 -73.8(3)
C5 C1 C2 C3 161.2(2)
C1 C2 C3 O3 -62.4(4)
C1 C2 C3 O4 118.0(3)
O3 C3 O4 C4 -7.2(4)
C2 C3 O4 C4 172.5(2)
O2 S1 C11 C16 17.8(3)
O1 S1 C11 C16 147.9(2)
N1 S1 C11 C16 -98.0(3)
O2 S1 C11 C12 -164.7(2)
O1 S1 C11 C12 -34.6(3)
N1 S1 C11 C12 79.5(3)
C16 C11 C12 C13 0.2(4)
S1 C11 C12 C13 -177.3(2)
C11 C12 C13 C14 0.0(4)
C12 C13 C14 C15 -0.8(5)
C12 C13 C14 N2 178.8(3)
C15 C14 N2 O6 -7.4(5)
C13 C14 N2 O6 173.0(3)
C15 C14 N2 O5 171.1(4)
C13 C14 N2 O5 -8.5(5)
C13 C14 C15 C16 1.3(5)
N2 C14 C15 C16 -178.3(3)
C14 C15 C16 C11 -1.0(5)
C12 C11 C16 C15 0.4(5)
S1 C11 C16 C15 177.8(2)
O102 S101 N101 C101 168.6(2)
O101 S101 N101 C101 38.0(3)
C111 S101 N101 C101 -78.8(3)
S101 N101 C101 C102 122.0(2)
S101 N101 C101 C105 -113.2(3)
N101 C101 C105 C106 -63.8(3)
C102 C101 C105 C106 57.9(3)
N101 C101 C105 C107 57.3(3)
C102 C101 C105 C107 179.0(3)
N101 C101 C105 C108 174.4(3)
C102 C101 C105 C108 -63.9(3)
N101 C101 C102 C103 -75.0(3)
C105 C101 C102 C103 161.7(2)
C101 C102 C103 O103 -16.8(4)
C101 C102 C103 O104 164.4(2)
O103 C103 O104 C104 0.8(4)
C102 C103 O104 C104 179.5(3)
O102 S101 C111 C116 -129.2(2)
O101 S101 C111 C116 -1.0(3)
N101 S101 C111 C116 117.4(2)
O102 S101 C111 C112 50.6(3)
O101 S101 C111 C112 178.8(2)
N101 S101 C111 C112 -62.9(3)
C116 C111 C112 C113 -0.1(4)
S101 C111 C112 C113 -179.9(2)
C111 C112 C113 C114 -0.3(4)
C112 C113 C114 C115 0.5(5)
C112 C113 C114 N102 -179.1(3)
C115 C114 N102 O105 -5.9(4)
C113 C114 N102 O105 173.7(3)
C115 C114 N102 O106 174.1(3)
C113 C114 N102 O106 -6.3(4)
C113 C114 C115 C116 -0.3(5)
N102 C114 C115 C116 179.3(3)
C112 C111 C116 C115 0.4(4)
S101 C111 C116 C115 -179.8(2)
C114 C115 C116 C111 -0.2(4)
